data_7134640
loop_
_publ_author_name
'Chen, Yiwen'
'Pang, Ziyuan'
'Li, Gege'
'Yang, Xiaobo'
'Yan, Wenliang'
'Li, Qifeng'
'Dong, Xuan'
'Ma, Xiaoli'
'Yang, Zhi'

_publ_section_title
;
 Alkylaluminium-catalyzed regioselective hydrophosphinylation of
 \a,\b-unsaturated ketones into \g-ketophosphine oxides
;
_journal_issue 53
_journal_name_full 'Chemical Communications'
_journal_page_first 9666
_journal_page_last 9669
_journal_paper_doi 10.1039/D5CC01440A
_journal_volume 61
_journal_year 2025
_chemical_formula_moiety 'C30 H43 Al N2'
_chemical_formula_sum 'C30 H43 Al N2'
_chemical_formula_weight 458.64
_space_group_crystal_system orthorhombic
_space_group_IT_number 39
_space_group_name_Hall 'A 2 -2b'
_space_group_name_H-M_alt 'A e m 2'
_atom_sites_solution_hydrogens mixed
_atom_sites_solution_primary dual
_audit_creation_date 2025-02-15
_audit_creation_method
;
Olex2 1.5
(compiled 2022.04.07 svn.rca3783a0 for OlexSys, GUI svn.r6498)
;
_audit_update_record
;
2025-02-23 deposited with the CCDC.	2025-05-27 downloaded from the CCDC.
;
_cell_angle_alpha 90
_cell_angle_beta 90
_cell_angle_gamma 90
_cell_formula_units_Z 4
_cell_length_a 15.6163(7)
_cell_length_b 22.5091(9)
_cell_length_c 7.7370(5)
_cell_measurement_reflns_used 5742
_cell_measurement_temperature 99.99(10)
_cell_measurement_theta_max 30.4190
_cell_measurement_theta_min 3.8080
_cell_volume 2719.6(2)
_computing_cell_refinement 'CrysAlisPro 1.171.43.140a (Rigaku OD, 2024)'
_computing_data_collection 'CrysAlisPro system (CCD 43.140a 64-bit (release 03-10-2024))'
_computing_data_reduction 'CrysAlisPro 1.171.43.140a (Rigaku OD, 2024)'
_computing_molecular_graphics 'Olex2 1.5 (Dolomanov et al., 2009)'
_computing_publication_material 'Olex2 1.5 (Dolomanov et al., 2009)'
_computing_structure_refinement 'SHELXL 2019/3 (Sheldrick, 2015)'
_computing_structure_solution 'SHELXT 2018/2 (Sheldrick, 2018)'
_diffrn_ambient_environment N~2~
_diffrn_ambient_temperature 99.99(10)
_diffrn_detector 'Hybrid Pixel Array Detector'
_diffrn_detector_area_resol_mean 10.0000
_diffrn_detector_type HyPix
_diffrn_measured_fraction_theta_full 0.995
_diffrn_measured_fraction_theta_max 0.828
_diffrn_measurement_details
;
List of Runs (angles in degrees, time in seconds):

  # Type    Start    End  Width  t~exp~   \w     \q     \k     \f   Frames
#--------------------------------------------------------------------------
  1  \w     -9.00  44.00   0.50    3.77    --    3.05  38.00-120.00  106
  2  \w    -70.00 -17.00   0.50    3.77    --   -7.11 -57.00-150.00  106
  3  \w     -3.00  31.00   0.50    3.77    --    3.05 -99.00   0.00   68
  4  \w    -78.00 -11.00   0.50    3.77    --   -7.11 -19.00  60.00  134
;
_diffrn_measurement_device 'four-circle diffractometer'
_diffrn_measurement_device_type 'XtaLAB Synergy R, DW system, HyPix'
_diffrn_measurement_method '\w scans'
_diffrn_orient_matrix_type 'CrysAlisPro convention (1999,Acta A55,543-557)'
_diffrn_orient_matrix_UB_11 0.0445044000
_diffrn_orient_matrix_UB_12 -0.0010386500
_diffrn_orient_matrix_UB_13 -0.0181157500
_diffrn_orient_matrix_UB_21 0.0063552000
_diffrn_orient_matrix_UB_22 0.0257717000
_diffrn_orient_matrix_UB_23 0.0508998000
_diffrn_orient_matrix_UB_31 0.0065010000
_diffrn_orient_matrix_UB_32 -0.0181473000
_diffrn_orient_matrix_UB_33 0.0739767000
_diffrn_radiation_monochromator mirror
_diffrn_radiation_probe x-ray
_diffrn_radiation_type 'Mo K\a'
_diffrn_radiation_wavelength 0.71073
_diffrn_reflns_av_R_equivalents 0.0436
_diffrn_reflns_av_unetI/netI 0.0350
_diffrn_reflns_Laue_measured_fraction_full 0.995
_diffrn_reflns_Laue_measured_fraction_max 0.828
_diffrn_reflns_limit_h_max 21
_diffrn_reflns_limit_h_min -19
_diffrn_reflns_limit_k_max 28
_diffrn_reflns_limit_k_min -31
_diffrn_reflns_limit_l_max 9
_diffrn_reflns_limit_l_min -10
_diffrn_reflns_number 8882
_diffrn_reflns_point_group_measured_fraction_full 0.961
_diffrn_reflns_point_group_measured_fraction_max 0.732
_diffrn_reflns_theta_full 25.242
_diffrn_reflns_theta_max 31.081
_diffrn_reflns_theta_min 3.621
_diffrn_source 'Rotating-anode X-ray tube'
_diffrn_source_type 'Rigaku (Mo) X-ray Source'
_exptl_absorpt_coefficient_mu 0.094
_exptl_absorpt_correction_T_max 1.00000
_exptl_absorpt_correction_T_min 0.64069
_exptl_absorpt_correction_type multi-scan
_exptl_absorpt_process_details
;
CrysAlisPro 1.171.43.140a (Rigaku Oxford Diffraction, 2024)
Empirical absorption correction using spherical harmonics,
implemented in SCALE3 ABSPACK scaling algorithm.
;
_exptl_crystal_colour colourless
_exptl_crystal_colour_primary colourless
_exptl_crystal_density_diffrn 1.120
_exptl_crystal_description block
_exptl_crystal_F_000 1000
_exptl_crystal_size_max 0.13
_exptl_crystal_size_mid 0.12
_exptl_crystal_size_min 0.1
_refine_diff_density_max 0.364
_refine_diff_density_min -0.242
_refine_diff_density_rms 0.055
_refine_ls_abs_structure_details
;
 Flack x determined using 1104 quotients [(I+)-(I-)]/[(I+)+(I-)]
 (Parsons, Flack and Wagner, Acta Cryst. B69 (2013) 249-259).
;
_refine_ls_abs_structure_Flack 0.7(3)
_refine_ls_extinction_method none
_refine_ls_goodness_of_fit_ref 1.079
_refine_ls_hydrogen_treatment constr
_refine_ls_matrix_type full
_refine_ls_number_parameters 182
_refine_ls_number_reflns 3279
_refine_ls_number_restraints 20
_refine_ls_restrained_S_all 1.079
_refine_ls_R_factor_all 0.0670
_refine_ls_R_factor_gt 0.0636
_refine_ls_shift/su_max 0.004
_refine_ls_shift/su_mean 0.000
_refine_ls_structure_factor_coef Fsqd
_refine_ls_weighting_details 'w=1/[\s^2^(Fo^2^)+(0.0642P)^2^+5.4975P] where P=(Fo^2^+2Fc^2^)/3'
_refine_ls_weighting_scheme calc
_refine_ls_wR_factor_gt 0.1627
_refine_ls_wR_factor_ref 0.1645
_reflns_Friedel_coverage 0.654
_reflns_Friedel_fraction_full 0.920
_reflns_Friedel_fraction_max 0.622
_reflns_number_gt 3073
_reflns_number_total 3279
_reflns_threshold_expression 'I > 2\s(I)'
_cod_data_source_file d5cc01440a2.cif
_cod_data_source_block exp_1592
_cod_depositor_comments 'Adding full bibliography for 7134639--7134642.cif.'
_cod_original_sg_symbol_Hall 'A 2 -2c'
_cod_original_sg_symbol_H-M 'A b m 2'
_cod_database_code 7134640
_shelx_shelxl_version_number 2019/3
_chemical_oxdiff_usercomment 'C H Al N '
_shelx_space_group_comment
;
The symmetry employed for this shelxl refinement is uniquely defined
by the following loop, which should always be used as a source of
symmetry information in preference to the above space-group names.
They are only intended as comments.
;
_shelx_estimated_absorpt_t_max 0.991
_shelx_estimated_absorpt_t_min 0.988
_olex2_refinement_description
;
1. Fixed Uiso
 At 1.2 times of:
  All C(H) groups, All C(H,H) groups, All C(H,H,H,H) groups
 At 1.5 times of:
  All C(H,H,H) groups
2. Shared sites
{C8, C8A}
3. Restrained distances
 C16-C15 \\sim C16A-C15
 with sigma of 0.02
4. Uiso/Uaniso restraints and constraints
C15 \\sim C16 \\sim C16A: within 2A with sigma of 0.01 and sigma for terminal
atoms of 0.02 within 2A
Uanis(C8) = Uanis(C8A)
5. Others
 Sof(H15C)=Sof(H15D)=Sof(C16A)=Sof(H16D)=Sof(H16E)=Sof(H16F)=1-FVAR(1)
 Sof(H15A)=Sof(H15B)=Sof(C16)=Sof(H16A)=Sof(H16B)=Sof(H16C)=FVAR(1)
 Fixed Sof: H2A(0.5) H2B(0.5) H2C(0.5) C8(0.5) H8A(0.5) H8B(0.5) H5A(0.5)
 H5B(0.5) H1A(0.5) H1B(0.5) H1C(0.5) C6(0.5) H6A(0.5) H6B(0.5) C7(0.5) H7A(0.5)
 H7B(0.5) C8A(0.5) H8AA(0.5) H8AB(0.5) H8AC(0.5)
6.a Riding coordinates:
 C5(H5A,H5B)
6.b Secondary CH2 refined with riding coordinates:
 C8(H8A,H8B), C17(H17A,H17B), C15(H15A,H15B), C15(H15C,H15D), C6(H6A,H6B),
 C7(H7A,H7B)
6.c Aromatic/amide H refined with riding coordinates:
 C13(H13), C12(H12), C11(H11)
6.d Idealised Me refined as rotating group:
 C2(H2A,H2B,H2C), C1(H1A,H1B,H1C), C18(H18A,H18B,H18C), C16(H16A,H16B,H16C),
 C16A(H16D,H16E,H16F), C8A(H8AA,H8AB,H8AC)
;
_olex2_submission_special_instructions 'No special instructions were received'
_oxdiff_exptl_absorpt_empirical_details
;
Empirical correction (ABSPACK) includes:
- Absorption correction using spherical harmonics
- Frame scaling
;
_oxdiff_exptl_absorpt_empirical_full_max 1.653
_oxdiff_exptl_absorpt_empirical_full_min 0.510

loop_
_space_group_symop_operation_xyz
'x, y, z'
'-x, -y, z'
'x, -y+1/2, z'
'-x, y+1/2, z'
'x, y+1/2, z+1/2'
'-x, -y+1/2, z+1/2'
'x, -y+1, z+1/2'
'-x, y+1, z+1/2'

loop_
_atom_site_label
_atom_site_type_symbol
_atom_site_fract_x
_atom_site_fract_y
_atom_site_fract_z
_atom_site_U_iso_or_equiv
_atom_site_adp_type
_atom_site_occupancy
_atom_site_site_symmetry_order
_atom_site_calc_flag
_atom_site_refinement_flags_posn
_atom_site_refinement_flags_adp
_atom_site_refinement_flags_occupancy
_atom_site_disorder_assembly
_atom_site_disorder_group
Al1 Al 0.22173(8) 0.750000 0.6674(2) 0.0235(3) Uani 1 2 d S T P . .
N1 N 0.26235(18) 0.68856(12) 0.5181(4) 0.0252(6) Uani 1 1 d . . . . .
C3 C 0.3293(2) 0.69473(15) 0.4108(5) 0.0252(7) Uani 1 1 d . . . . .
C9 C 0.2172(2) 0.63228(14) 0.5309(5) 0.0279(7) Uani 1 1 d . . . . .
C14 C 0.1454(2) 0.62365(16) 0.4243(6) 0.0325(8) Uani 1 1 d . . . . .
C4 C 0.3685(3) 0.750000 0.3729(7) 0.0248(10) Uani 1 2 d S T P B .
C2 C 0.0959(3) 0.750000 0.6852(9) 0.0334(12) Uani 1 2 d S T P . .
H2A H 0.071280 0.768415 0.581695 0.050 Uiso 0.5 1 calc R U P A -1
H2B H 0.078449 0.772563 0.787677 0.050 Uiso 0.5 1 calc R U P A -1
H2C H 0.075227 0.709022 0.695109 0.050 Uiso 0.5 1 calc R U P A -1
C8 C 0.3619(2) 0.63940(17) 0.3204(6) 0.0356(9) Uani 0.5 1 d . . P B -1
H8A H 0.384242 0.612326 0.410542 0.043 Uiso 0.5 1 calc R U P B -1
H8B H 0.311861 0.619470 0.267338 0.043 Uiso 0.5 1 calc R U P B -1
C13 C 0.0961(3) 0.57289(18) 0.4524(7) 0.0420(10) Uani 1 1 d . . . . .
H13 H 0.047464 0.565980 0.381566 0.050 Uiso 1 1 calc R U . . .
C10 C 0.2402(3) 0.59103(16) 0.6577(7) 0.0374(9) Uani 1 1 d . . . . .
C12 C 0.1159(4) 0.5326(2) 0.5794(7) 0.0522(13) Uani 1 1 d . . . . .
H12 H 0.080236 0.499037 0.597727 0.063 Uiso 1 1 calc R U . . .
C5 C 0.4518(3) 0.750000 0.2702(8) 0.0318(11) Uani 1 2 d S T P . .
H5A H 0.492562 0.777990 0.328458 0.038 Uiso 0.5 1 d R U P B -1
H5B H 0.439162 0.766040 0.152858 0.038 Uiso 0.5 1 d R U P B -1
C1 C 0.2827(3) 0.750000 0.8906(8) 0.0354(12) Uani 1 2 d S T P . .
H1A H 0.274607 0.711576 0.947863 0.053 Uiso 0.5 1 calc R U P C -1
H1B H 0.259946 0.781718 0.964183 0.053 Uiso 0.5 1 calc R U P C -1
H1C H 0.343947 0.756707 0.870683 0.053 Uiso 0.5 1 calc R U P C -1
C17 C 0.1239(3) 0.66653(18) 0.2808(7) 0.0425(11) Uani 1 1 d . . . . .
H17A H 0.071459 0.688521 0.313863 0.051 Uiso 1 1 calc R U . . .
H17B H 0.170909 0.695834 0.271610 0.051 Uiso 1 1 calc R U . . .
C11 C 0.1876(3) 0.54092(16) 0.6803(7) 0.0466(10) Uani 1 1 d . . . . .
H11 H 0.201771 0.512405 0.766181 0.056 Uiso 1 1 calc R U . . .
C15 C 0.3191(3) 0.59808(19) 0.7699(7) 0.0483(11) Uani 1 1 d D U . . .
H15A H 0.300618 0.603927 0.891130 0.058 Uiso 0.856(10) 1 calc R U P D 1
H15B H 0.350028 0.634353 0.733429 0.058 Uiso 0.856(10) 1 calc R U P D 1
H15C H 0.366377 0.611402 0.694070 0.058 Uiso 0.144(10) 1 calc R U P D 2
H15D H 0.307561 0.630791 0.852223 0.058 Uiso 0.144(10) 1 calc R U P D 2
C18 C 0.1098(5) 0.6398(2) 0.1068(8) 0.0704(18) Uani 1 1 d . . . . .
H18A H 0.102311 0.671565 0.021330 0.106 Uiso 1 1 calc R U . . .
H18B H 0.058361 0.614911 0.109348 0.106 Uiso 1 1 calc R U . . .
H18C H 0.159434 0.615524 0.075258 0.106 Uiso 1 1 calc R U . . .
C16 C 0.3805(6) 0.5458(3) 0.7629(16) 0.080(3) Uani 0.856(10) 1 d D U P D 1
H16A H 0.350445 0.509550 0.798115 0.121 Uiso 0.856(10) 1 calc R U P D 1
H16B H 0.428589 0.553066 0.841462 0.121 Uiso 0.856(10) 1 calc R U P D 1
H16C H 0.401998 0.541119 0.644751 0.121 Uiso 0.856(10) 1 calc R U P D 1
C6 C 0.4938(5) 0.6903(3) 0.2507(12) 0.0340(16) Uani 0.5 1 d . . P B -1
H6A H 0.517404 0.677343 0.363355 0.041 Uiso 0.5 1 calc R U P B -1
H6B H 0.541617 0.693104 0.167201 0.041 Uiso 0.5 1 calc R U P B -1
C7 C 0.4279(5) 0.6446(4) 0.1866(13) 0.0379(17) Uani 0.5 1 d . . P B -1
H7A H 0.402164 0.657990 0.076349 0.045 Uiso 0.5 1 calc R U P B -1
H7B H 0.455857 0.605673 0.167150 0.045 Uiso 0.5 1 calc R U P B -1
C16A C 0.352(3) 0.5458(13) 0.873(6) 0.053(7) Uani 0.144(10) 1 d D U P D 2
H16D H 0.314751 0.539844 0.974422 0.080 Uiso 0.144(10) 1 calc R U P D 2
H16E H 0.410298 0.553734 0.911506 0.080 Uiso 0.144(10) 1 calc R U P D 2
H16F H 0.350695 0.510072 0.801165 0.080 Uiso 0.144(10) 1 calc R U P D 2
C8A C 0.3619(2) 0.63940(17) 0.3204(6) 0.0356(9) Uani 0.5 1 d . . P B -2
H8AA H 0.378370 0.609709 0.406817 0.053 Uiso 0.5 1 calc R U P B -2
H8AB H 0.411752 0.649571 0.249354 0.053 Uiso 0.5 1 calc R U P B -2
H8AC H 0.316610 0.623172 0.246472 0.053 Uiso 0.5 1 calc R U P B -2

loop_
_atom_site_aniso_label
_atom_site_aniso_U_11
_atom_site_aniso_U_22
_atom_site_aniso_U_33
_atom_site_aniso_U_23
_atom_site_aniso_U_13
_atom_site_aniso_U_12
Al1 0.0147(5) 0.0181(6) 0.0378(8) 0.000 -0.0005(7) 0.000
N1 0.0188(11) 0.0173(12) 0.0396(17) 0.0010(13) 0.0022(13) 0.0018(10)
C3 0.0170(13) 0.0214(14) 0.0374(19) -0.0013(14) -0.0036(14) 0.0035(11)
C9 0.0261(16) 0.0177(14) 0.040(2) -0.0014(15) 0.0045(16) 0.0002(12)
C14 0.0281(16) 0.0214(15) 0.048(2) -0.0065(16) 0.0028(17) 0.0011(13)
C4 0.0137(19) 0.026(2) 0.034(3) 0.000 -0.0009(18) 0.000
C2 0.0143(18) 0.040(3) 0.046(3) 0.000 0.004(2) 0.000
C8 0.0273(18) 0.0277(17) 0.052(2) -0.0061(17) 0.0028(18) 0.0076(14)
C13 0.0343(19) 0.0309(19) 0.061(3) -0.017(2) 0.0064(19) -0.0069(16)
C10 0.046(2) 0.0226(15) 0.043(2) 0.0007(19) 0.000(2) -0.0009(14)
C12 0.060(3) 0.029(2) 0.068(3) -0.008(2) 0.016(2) -0.017(2)
C5 0.016(2) 0.040(3) 0.040(3) 0.000 0.003(2) 0.000
C1 0.028(3) 0.035(3) 0.044(3) 0.000 -0.008(2) 0.000
C17 0.040(2) 0.0261(18) 0.061(3) -0.0028(19) -0.016(2) 0.0024(16)
C11 0.064(3) 0.0213(16) 0.055(3) 0.004(2) 0.010(3) -0.0037(16)
C15 0.060(3) 0.0268(18) 0.058(3) 0.008(2) -0.013(2) 0.0039(19)
C18 0.109(5) 0.038(3) 0.064(4) 0.005(2) -0.015(3) -0.011(3)
C16 0.089(6) 0.040(3) 0.111(7) 0.001(4) -0.036(5) 0.027(4)
C6 0.017(3) 0.044(4) 0.041(4) 0.004(4) 0.005(3) 0.011(3)
C7 0.033(4) 0.043(4) 0.037(4) -0.006(4) 0.007(4) 0.013(3)
C16A 0.064(15) 0.023(11) 0.074(16) 0.006(13) -0.017(14) 0.012(11)
C8A 0.0273(18) 0.0277(17) 0.052(2) -0.0061(17) 0.0028(18) 0.0076(14)

loop_
_atom_type_symbol
_atom_type_description
_atom_type_scat_dispersion_real
_atom_type_scat_dispersion_imag
_atom_type_scat_source
C C 0.0033 0.0016 'International Tables Vol C Tables 4.2.6.8 and 6.1.1.4'
H H 0.0000 0.0000 'International Tables Vol C Tables 4.2.6.8 and 6.1.1.4'
Al Al 0.0645 0.0514 'International Tables Vol C Tables 4.2.6.8 and 6.1.1.4'
N N 0.0061 0.0033 'International Tables Vol C Tables 4.2.6.8 and 6.1.1.4'

loop_
_geom_angle_atom_site_label_1
_geom_angle_atom_site_label_2
_geom_angle_atom_site_label_3
_geom_angle
_geom_angle_site_symmetry_1
_geom_angle_site_symmetry_3
_geom_angle_publ_flag
N1 Al1 N1 92.78(19) . 3_565 ?
N1 Al1 C2 111.94(16) . . ?
N1 Al1 C2 111.94(16) 3_565 . ?
N1 Al1 C1 111.65(15) . . ?
N1 Al1 C1 111.65(15) 3_565 . ?
C2 Al1 C1 114.9(3) . . ?
C3 N1 Al1 123.9(2) . . ?
C3 N1 C9 120.7(3) . . ?
C9 N1 Al1 115.4(2) . . ?
N1 C3 C4 123.7(3) . . ?
N1 C3 C8 117.5(3) . . ?
N1 C3 C8A 117.5(3) . . ?
C4 C3 C8 118.7(3) . . ?
C4 C3 C8A 118.7(3) . . ?
C14 C9 N1 117.9(3) . . ?
C10 C9 N1 120.1(3) . . ?
C10 C9 C14 121.7(3) . . ?
C9 C14 C17 121.4(3) . . ?
C13 C14 C9 117.5(4) . . ?
C13 C14 C17 121.1(4) . . ?
C3 C4 C3 122.8(4) 3_565 . ?
C3 C4 C5 118.4(2) 3_565 . ?
C3 C4 C5 118.4(2) . . ?
Al1 C2 H2A 109.5 . . ?
Al1 C2 H2B 109.5 . . ?
Al1 C2 H2C 109.5 . . ?
H2A C2 H2B 109.5 . . ?
H2A C2 H2C 109.5 . . ?
H2B C2 H2C 109.5 . . ?
C3 C8 H8A 107.4 . . ?
C3 C8 H8B 107.4 . . ?
H8A C8 H8B 106.9 . . ?
C7 C8 C3 119.8(5) . . ?
C7 C8 H8A 107.4 . . ?
C7 C8 H8B 107.4 . . ?
C14 C13 H13 119.0 . . ?
C12 C13 C14 121.9(4) . . ?
C12 C13 H13 119.0 . . ?
C9 C10 C11 118.1(4) . . ?
C9 C10 C15 122.8(3) . . ?
C11 C10 C15 119.2(4) . . ?
C13 C12 H12 120.0 . . ?
C13 C12 C11 120.0(4) . . ?
C11 C12 H12 120.0 . . ?
C4 C5 H5A 107.9 . . ?
C4 C5 H5B 107.8 . . ?
H5A C5 H5B 107.9 . . ?
C6 C5 C4 115.1(4) . . ?
C6 C5 H5A 109.3 . . ?
C6 C5 H5B 108.6 . . ?
Al1 C1 H1A 109.5 . . ?
Al1 C1 H1B 109.5 . . ?
Al1 C1 H1C 109.5 . . ?
H1A C1 H1B 109.5 . . ?
H1A C1 H1C 109.5 . . ?
H1B C1 H1C 109.5 . . ?
C14 C17 H17A 108.3 . . ?
C14 C17 H17B 108.3 . . ?
H17A C17 H17B 107.4 . . ?
C18 C17 C14 116.1(4) . . ?
C18 C17 H17A 108.3 . . ?
C18 C17 H17B 108.3 . . ?
C10 C11 H11 119.6 . . ?
C12 C11 C10 120.8(4) . . ?
C12 C11 H11 119.6 . . ?
C10 C15 H15A 108.7 . . ?
C10 C15 H15B 108.7 . . ?
C10 C15 H15C 107.4 . . ?
C10 C15 H15D 107.4 . . ?
C10 C15 C16 114.3(5) . . ?
H15A C15 H15B 107.6 . . ?
H15C C15 H15D 106.9 . . ?
C16 C15 H15A 108.7 . . ?
C16 C15 H15B 108.7 . . ?
C16A C15 C10 119.7(16) . . ?
C16A C15 H15C 107.4 . . ?
C16A C15 H15D 107.4 . . ?
C17 C18 H18A 109.5 . . ?
C17 C18 H18B 109.5 . . ?
C17 C18 H18C 109.5 . . ?
H18A C18 H18B 109.5 . . ?
H18A C18 H18C 109.5 . . ?
H18B C18 H18C 109.5 . . ?
C15 C16 H16A 109.5 . . ?
C15 C16 H16B 109.5 . . ?
C15 C16 H16C 109.5 . . ?
H16A C16 H16B 109.5 . . ?
H16A C16 H16C 109.5 . . ?
H16B C16 H16C 109.5 . . ?
C5 C6 H6A 109.7 . . ?
C5 C6 H6B 109.7 . . ?
C5 C6 C7 109.8(5) . . ?
H6A C6 H6B 108.2 . . ?
C7 C6 H6A 109.7 . . ?
C7 C6 H6B 109.7 . . ?
C8 C7 C6 107.2(7) . . ?
C8 C7 H7A 110.3 . . ?
C8 C7 H7B 110.3 . . ?
C6 C7 H7A 110.3 . . ?
C6 C7 H7B 110.3 . . ?
H7A C7 H7B 108.5 . . ?
C15 C16A H16D 109.5 . . ?
C15 C16A H16E 109.5 . . ?
C15 C16A H16F 109.5 . . ?
H16D C16A H16E 109.5 . . ?
H16D C16A H16F 109.5 . . ?
H16E C16A H16F 109.5 . . ?
C3 C8A H8AA 109.5 . . ?
C3 C8A H8AB 109.5 . . ?
C3 C8A H8AC 109.5 . . ?
H8AA C8A H8AB 109.5 . . ?
H8AA C8A H8AC 109.5 . . ?
H8AB C8A H8AC 109.5 . . ?

loop_
_geom_bond_atom_site_label_1
_geom_bond_atom_site_label_2
_geom_bond_distance
_geom_bond_site_symmetry_2
_geom_bond_publ_flag
Al1 N1 1.910(3) . ?
Al1 N1 1.910(3) 3_565 ?
Al1 C2 1.971(5) . ?
Al1 C1 1.973(6) . ?
N1 C3 1.343(5) . ?
N1 C9 1.453(4) . ?
C3 C4 1.417(4) . ?
C3 C8 1.516(5) . ?
C3 C8A 1.516(5) . ?
C9 C14 1.406(5) . ?
C9 C10 1.397(6) . ?
C14 C13 1.394(5) . ?
C14 C17 1.509(6) . ?
C4 C5 1.524(7) . ?
C2 H2A 0.9800 . ?
C2 H2B 0.9800 . ?
C2 H2C 0.9800 . ?
C8 H8A 0.9900 . ?
C8 H8B 0.9900 . ?
C8 C7 1.466(9) . ?
C13 H13 0.9500 . ?
C13 C12 1.372(7) . ?
C10 C11 1.406(5) . ?
C10 C15 1.515(7) . ?
C12 H12 0.9500 . ?
C12 C11 1.378(8) . ?
C5 H5A 1.0026 . ?
C5 H5B 0.9971 . ?
C5 C6 1.503(7) . ?
C1 H1A 0.9800 . ?
C1 H1B 0.9800 . ?
C1 H1C 0.9800 . ?
C17 H17A 0.9900 . ?
C17 H17B 0.9900 . ?
C17 C18 1.490(7) . ?
C11 H11 0.9500 . ?
C15 H15A 0.9900 . ?
C15 H15B 0.9900 . ?
C15 H15C 0.9900 . ?
C15 H15D 0.9900 . ?
C15 C16 1.519(7) . ?
C15 C16A 1.51(2) . ?
C18 H18A 0.9800 . ?
C18 H18B 0.9800 . ?
C18 H18C 0.9800 . ?
C16 H16A 0.9800 . ?
C16 H16B 0.9800 . ?
C16 H16C 0.9800 . ?
C6 H6A 0.9900 . ?
C6 H6B 0.9900 . ?
C6 C7 1.536(12) . ?
C7 H7A 0.9900 . ?
C7 H7B 0.9900 . ?
C16A H16D 0.9800 . ?
C16A H16E 0.9800 . ?
C16A H16F 0.9800 . ?
C8A H8AA 0.9800 . ?
C8A H8AB 0.9800 . ?
C8A H8AC 0.9800 . ?

loop_
_geom_torsion_atom_site_label_1
_geom_torsion_atom_site_label_2
_geom_torsion_atom_site_label_3
_geom_torsion_atom_site_label_4
_geom_torsion
_geom_torsion_site_symmetry_1
_geom_torsion_site_symmetry_2
_geom_torsion_site_symmetry_3
_geom_torsion_site_symmetry_4
_geom_torsion_publ_flag
Al1 N1 C3 C4 -11.4(5) . . . . ?
Al1 N1 C3 C8 171.2(3) . . . . ?
Al1 N1 C3 C8A 171.2(3) . . . . ?
Al1 N1 C9 C14 89.3(4) . . . . ?
Al1 N1 C9 C10 -84.6(4) . . . . ?
N1 C3 C4 C3 -15.4(8) . . . 3_565 ?
N1 C3 C4 C5 171.2(4) . . . . ?
N1 C3 C8 C7 172.7(5) . . . . ?
N1 C9 C14 C13 -172.1(3) . . . . ?
N1 C9 C14 C17 9.9(5) . . . . ?
N1 C9 C10 C11 171.6(4) . . . . ?
N1 C9 C10 C15 -8.7(6) . . . . ?
C3 N1 C9 C14 -92.6(4) . . . . ?
C3 N1 C9 C10 93.6(5) . . . . ?
C3 C4 C5 C6 174.2(5) 3_565 . . . ?
C3 C4 C5 C6 -12.1(7) . . . . ?
C3 C8 C7 C6 41.5(8) . . . . ?
C9 N1 C3 C4 170.5(4) . . . . ?
C9 N1 C3 C8 -6.9(5) . . . . ?
C9 N1 C3 C8A -6.9(5) . . . . ?
C9 C14 C13 C12 0.3(6) . . . . ?
C9 C14 C17 C18 128.2(5) . . . . ?
C9 C10 C11 C12 0.4(7) . . . . ?
C9 C10 C15 C16 -124.1(7) . . . . ?
C9 C10 C15 C16A -166(2) . . . . ?
C14 C9 C10 C11 -2.0(6) . . . . ?
C14 C9 C10 C15 177.7(4) . . . . ?
C14 C13 C12 C11 -1.9(7) . . . . ?
C4 C3 C8 C7 -4.8(7) . . . . ?
C4 C5 C6 C7 50.1(8) . . . . ?
C8 C3 C4 C3 162.0(4) . . . 3_565 ?
C8 C3 C4 C5 -11.4(6) . . . . ?
C13 C14 C17 C18 -49.7(6) . . . . ?
C13 C12 C11 C10 1.5(7) . . . . ?
C10 C9 C14 C13 1.6(6) . . . . ?
C10 C9 C14 C17 -176.4(4) . . . . ?
C5 C6 C7 C8 -63.1(8) . . . . ?
C17 C14 C13 C12 178.3(4) . . . . ?
C11 C10 C15 C16 55.6(8) . . . . ?
C11 C10 C15 C16A 14(2) . . . . ?
C15 C10 C11 C12 -179.3(5) . . . . ?
C8A C3 C4 C3 162.0(4) . . . 3_565 ?
C8A C3 C4 C5 -11.4(6) . . . . ?
